data_2014647
loop_
_publ_author_name
'Zhang, Jing'
'Ye, Ling'
'Wu, Li-Xin'

_publ_section_title
;
 Hydrogen-bonded azopyridine and succinic acid co-crystal
;
_journal_issue 1
_journal_name_full 'Acta Crystallographica Section C'
_journal_page_first o38
_journal_page_last o40
_journal_paper_doi 10.1107/S0108270104030392
_journal_volume 61
_journal_year 2005
_chemical_formula_iupac 'C10 H8 N4, C4 H6 O4'
_chemical_formula_moiety 'C10 H8 N4, C4 H6 O4'
_chemical_formula_sum 'C14 H14 N4 O4'
_chemical_formula_weight 302.29
_chemical_name_common
;
azopyridine--succinic acid (1/1)
;
_chemical_name_systematic
;
di-4-pyridyldiazene--succinic acid (1/1)
;
_space_group_IT_number 2
_symmetry_cell_setting triclinic
_symmetry_space_group_name_Hall '-P 1'
_symmetry_space_group_name_H-M 'P -1'
_atom_sites_solution_hydrogens geom
_atom_sites_solution_primary direct
_atom_sites_solution_secondary difmap
_cell_angle_alpha 108.33(4)
_cell_angle_beta 92.84(4)
_cell_angle_gamma 99.98(4)
_cell_formula_units_Z 1
_cell_length_a 4.738(4)
_cell_length_b 8.954(9)
_cell_length_c 9.073(10)
_cell_measurement_reflns_used 2708
_cell_measurement_temperature 298(2)
_cell_measurement_theta_max 54.93
_cell_measurement_theta_min 7.87
_cell_volume 357.6(6)
_computing_cell_refinement 'SHELXTL (Bruker, 2000)'
_computing_data_collection 'R-AXIS RAPID Diffractometer Control Software (Rigaku, 2001)'
_computing_data_reduction 'R-AXIS RAPID Diffractometer Control Software'
_computing_molecular_graphics 'DIAMOND (Brandenburg, 1999)'
_computing_publication_material SHELXTL
_computing_structure_refinement ' SHELXTL'
_computing_structure_solution ' SHELXTL'
_diffrn_ambient_temperature 298(2)
_diffrn_measured_fraction_theta_full 0.982
_diffrn_measured_fraction_theta_max 0.982
_diffrn_measurement_device_type 'Rigaku R-AXIS RAPID'
_diffrn_measurement_method '\w scans'
_diffrn_radiation_monochromator graphite
_diffrn_radiation_source 'fine-focus sealed tube'
_diffrn_radiation_type MoK\a
_diffrn_radiation_wavelength 0.71073
_diffrn_reflns_av_R_equivalents 0.0107
_diffrn_reflns_av_sigmaI/netI 0.0147
_diffrn_reflns_limit_h_max 6
_diffrn_reflns_limit_h_min -5
_diffrn_reflns_limit_k_max 11
_diffrn_reflns_limit_k_min -11
_diffrn_reflns_limit_l_max 11
_diffrn_reflns_limit_l_min -11
_diffrn_reflns_number 3428
_diffrn_reflns_theta_full 27.47
_diffrn_reflns_theta_max 27.47
_diffrn_reflns_theta_min 3.93
_diffrn_standards_decay_% 0
_diffrn_standards_interval_count 0
_diffrn_standards_interval_time 0
_diffrn_standards_number 0
_exptl_absorpt_coefficient_mu 0.106
_exptl_absorpt_correction_T_max 1.0000
_exptl_absorpt_correction_T_min 0.8754
_exptl_absorpt_correction_type multi-scan
_exptl_absorpt_process_details
;
(ABSCOR; Higashi, 1995).
;
_exptl_crystal_colour red
_exptl_crystal_density_diffrn 1.404
_exptl_crystal_density_method 'not measured'
_exptl_crystal_description block
_exptl_crystal_F_000 158
_exptl_crystal_size_max 0.497
_exptl_crystal_size_mid 0.288
_exptl_crystal_size_min 0.167
_refine_diff_density_max 0.170
_refine_diff_density_min -0.242
_refine_ls_extinction_method none
_refine_ls_goodness_of_fit_ref 1.144
_refine_ls_hydrogen_treatment constr
_refine_ls_matrix_type full
_refine_ls_number_parameters 101
_refine_ls_number_reflns 1601
_refine_ls_number_restraints 0
_refine_ls_restrained_S_all 1.144
_refine_ls_R_factor_all 0.0516
_refine_ls_R_factor_gt 0.0426
_refine_ls_shift/su_max 0.000
_refine_ls_shift/su_mean 0.000
_refine_ls_structure_factor_coef Fsqd
_refine_ls_weighting_details 'calc w=1/[\s^2^(Fo^2^)+(0.0778P)^2^+0.0314P] where P=(Fo^2^+2Fc^2^)/3'
_refine_ls_weighting_scheme calc
_refine_ls_wR_factor_gt 0.1230
_refine_ls_wR_factor_ref 0.1384
_reflns_number_gt 1290
_reflns_number_total 1601
_reflns_threshold_expression I>2\s(I)
_cod_data_source_file fg1785.cif
_cod_data_source_block I
_cod_depositor_comments
;
The following automatic conversions were performed:
'_symmetry_cell_setting' value 'Triclinic' changed to 'triclinic'
according to '/home/saulius/struct/CIF-dictionaries/cif_core.dic'
dictionary named 'cif_core.dic' version 2.4.1 from 2010-06-29.

Automatic conversion script
Id: cif_fix_enum 1527 2010-12-29 10:47:43Z saulius 

The following automatic conversions were performed:

'_symmetry_cell_setting' value 'Triclinic' changed to 'triclinic'
according to /home/saulius/struct/CIF-dictionaries/cif_core.dic
dictionary named 'cif_core.dic' version 2.4.1 from 2010-06-29.

Automatic conversion script
Id: cif_fix_values 1715 2011-07-08 13:25:40Z adriana 
;
_cod_original_sg_symbol_H-M 'P -1   '
_cod_database_code 2014647

loop_
_symmetry_equiv_pos_as_xyz
'x, y, z'
'-x, -y, -z'

loop_
_atom_site_label
_atom_site_fract_x
_atom_site_fract_y
_atom_site_fract_z
_atom_site_U_iso_or_equiv
_atom_site_adp_type
_atom_site_calc_flag
_atom_site_refinement_flags
_atom_site_occupancy
_atom_site_disorder_assembly
_atom_site_disorder_group
_atom_site_type_symbol
N1 1.2093(2) 0.67391(14) 0.24475(14) 0.0430(3) Uani d . 1 . . N
N7 0.5753(2) 0.56882(13) 0.52412(13) 0.0414(3) Uani d . 1 . . N
C2 1.0494(3) 0.52635(17) 0.20384(16) 0.0428(3) Uani d . 1 . . C
H2 1.0846 0.4493 0.1143 0.051 Uiso calc R 1 . . H
C3 0.8336(3) 0.48203(16) 0.28805(15) 0.0405(3) Uani d . 1 . . C
H3 0.7236 0.3783 0.2551 0.049 Uiso calc R 1 . . H
C4 0.7862(3) 0.59647(15) 0.42259(14) 0.0368(3) Uani d . 1 . . C
C5 0.9541(3) 0.74919(17) 0.46826(17) 0.0466(4) Uani d . 1 . . C
H5 0.9281 0.8276 0.5592 0.056 Uiso calc R 1 . . H
C6 1.1621(3) 0.78213(17) 0.37486(18) 0.0488(4) Uani d . 1 . . C
H6 1.2744 0.8851 0.4047 0.059 Uiso calc R 1 . . H
O1 1.5997(2) 0.73357(11) 0.05914(13) 0.0527(3) Uani d . 1 . . O
H1 1.4932 0.7224 0.1251 0.063 Uiso calc R 1 . . H
O2 1.6630(3) 0.99119(13) 0.20257(14) 0.0694(4) Uani d . 1 . . O
C8 1.7197(3) 0.88604(16) 0.09423(16) 0.0401(3) Uani d . 1 . . C
C9 1.9323(3) 0.91278(16) -0.01677(18) 0.0459(4) Uani d . 1 . . C
H9A 1.8351 0.8700 -0.1224 0.055 Uiso calc R 1 . . H
H9B 2.0835 0.8536 -0.0115 0.055 Uiso calc R 1 . . H

loop_
_atom_site_aniso_label
_atom_site_aniso_U_11
_atom_site_aniso_U_22
_atom_site_aniso_U_33
_atom_site_aniso_U_12
_atom_site_aniso_U_13
_atom_site_aniso_U_23
N1 0.0384(6) 0.0476(6) 0.0488(7) 0.0040(5) 0.0136(5) 0.0250(5)
N7 0.0405(6) 0.0459(6) 0.0393(6) 0.0050(5) 0.0134(5) 0.0164(5)
C2 0.0452(7) 0.0467(7) 0.0395(7) 0.0067(6) 0.0144(5) 0.0182(6)
C3 0.0400(7) 0.0412(7) 0.0391(7) -0.0014(5) 0.0090(5) 0.0158(5)
C4 0.0334(6) 0.0455(7) 0.0358(7) 0.0065(5) 0.0091(5) 0.0194(5)
C5 0.0490(8) 0.0422(7) 0.0450(7) 0.0042(6) 0.0134(6) 0.0109(6)
C6 0.0458(8) 0.0430(7) 0.0565(9) -0.0017(6) 0.0124(6) 0.0191(6)
O1 0.0557(6) 0.0424(6) 0.0610(7) -0.0001(5) 0.0292(5) 0.0200(5)
O2 0.0772(8) 0.0520(7) 0.0649(8) -0.0066(6) 0.0387(6) 0.0052(5)
C8 0.0366(6) 0.0414(7) 0.0428(7) 0.0018(5) 0.0098(5) 0.0167(6)
C9 0.0447(8) 0.0405(7) 0.0537(8) 0.0022(6) 0.0204(6) 0.0181(6)

loop_
_atom_type_symbol
_atom_type_description
_atom_type_scat_dispersion_real
_atom_type_scat_dispersion_imag
_atom_type_scat_source
C C 0.0033 0.0016 'International Tables Vol C Tables 4.2.6.8 and 6.1.1.4'
H H 0.0000 0.0000 'International Tables Vol C Tables 4.2.6.8 and 6.1.1.4'
N N 0.0061 0.0033 'International Tables Vol C Tables 4.2.6.8 and 6.1.1.4'
O O 0.0106 0.0060 'International Tables Vol C Tables 4.2.6.8 and 6.1.1.4'

loop_
_geom_angle_atom_site_label_1
_geom_angle_atom_site_label_2
_geom_angle_atom_site_label_3
_geom_angle_site_symmetry_1
_geom_angle_site_symmetry_3
_geom_angle
C6 N1 C2 . . 117.96(12)
N7 N7 C4 2_666 . 113.30(15)
N1 C2 C3 . . 123.23(13)
N1 C2 H2 . . 118.4
C3 C2 H2 . . 118.4
C4 C3 C2 . . 118.01(14)
C4 C3 H3 . . 121.0
C2 C3 H3 . . 121.0
C5 C4 C3 . . 119.43(13)
C5 C4 N7 . . 115.74(13)
C3 C4 N7 . . 124.81(13)
C4 C5 C6 . . 118.12(14)
C4 C5 H5 . . 120.9
C6 C5 H5 . . 120.9
N1 C6 C5 . . 123.22(14)
N1 C6 H6 . . 118.4
C5 C6 H6 . . 118.4
C8 O1 H1 . . 109.5
O2 C8 O1 . . 123.53(13)
O2 C8 C9 . . 124.51(14)
O1 C8 C9 . . 111.96(12)
C8 C9 C9 . 2_975 113.49(15)
C8 C9 H9A . . 108.9
C9 C9 H9A 2_975 . 108.9
C8 C9 H9B . . 108.9
C9 C9 H9B 2_975 . 108.9
H9A C9 H9B . . 107.7

loop_
_geom_bond_atom_site_label_1
_geom_bond_atom_site_label_2
_geom_bond_site_symmetry_2
_geom_bond_distance
_geom_bond_publ_flag
N1 C6 . 1.328(2) ?
N1 C2 . 1.332(2) ?
N7 N7 2_666 1.243(2) ?
N7 C4 . 1.4342(19) ?
C2 C3 . 1.384(2) ?
C2 H2 . 0.9300 ?
C3 C4 . 1.382(2) ?
C3 H3 . 0.9300 ?
C4 C5 . 1.381(2) ?
C5 C6 . 1.384(2) ?
C5 H5 . 0.9300 ?
C6 H6 . 0.9300 ?
O1 C8 . 1.315(2) ?
O1 H1 . 0.8200 ?
O2 C8 . 1.207(2) ?
C8 C9 . 1.501(2) ?
C9 C9 2_975 1.509(3) ?
C9 H9A . 0.9700 ?
C9 H9B . 0.9700 ?

loop_
_geom_hbond_atom_site_label_D
_geom_hbond_atom_site_label_H
_geom_hbond_atom_site_label_A
_geom_hbond_site_symmetry_A
_geom_hbond_distance_DH
_geom_hbond_distance_HA
_geom_hbond_distance_DA
_geom_hbond_angle_DHA
O1 H1 N1 . 0.82 1.85 2.660(2) 170
C2 H2 O1 2_865 0.93 2.62 3.481(3) 155

loop_
_geom_torsion_atom_site_label_1
_geom_torsion_atom_site_label_2
_geom_torsion_atom_site_label_3
_geom_torsion_atom_site_label_4
_geom_torsion_site_symmetry_1
_geom_torsion_site_symmetry_4
_geom_torsion
C6 N1 C2 C3 . . 1.6(2)
N1 C2 C3 C4 . . -1.2(2)
C2 C3 C4 C5 . . -0.18(19)
C2 C3 C4 N7 . . -178.71(12)
N7 N7 C4 C5 2_666 . 178.15(13)
N7 N7 C4 C3 2_666 . -3.3(2)
C3 C4 C5 C6 . . 1.0(2)
N7 C4 C5 C6 . . 179.66(13)
C2 N1 C6 C5 . . -0.7(2)
C4 C5 C6 N1 . . -0.6(2)
O2 C8 C9 C9 . 2_975 -1.4(3)
O1 C8 C9 C9 . 2_975 178.17(15)
